data_2005884
loop_
_publ_author_name
'Lis, T.'

_publ_section_title
;
 Phosphonoacetic Acid (H~3~AP) and its Salts KH~2~AP.H~2~ O,
 (NH~4~)H~2~AP, LiH~2~AP, NaH~2~AP.2H~2~ O, K~2~HAP, (NH~4~)~2~HAP,
 Na~2~HAP.2H~2~ O, (NH~4~)~3~AP.2H~2~ O and Na~3~AP.10H~2~O
;
_journal_issue 1
_journal_name_full 'Acta Crystallographica Section C'
_journal_page_first 28
_journal_page_last 42
_journal_paper_doi 10.1107/S0108270196009390
_journal_volume 53
_journal_year 1997
_chemical_formula_moiety 'Li 1+, (C2 H4 O5 P) 1-'
_chemical_formula_sum 'C2 H4 Li O5 P'
_chemical_formula_weight 145.96
_chemical_name_systematic
;
Lithium phosphonoacetate
;
_space_group_IT_number 14
_symmetry_cell_setting monoclinic
_symmetry_space_group_name_Hall '-P 2ybc'
_symmetry_space_group_name_H-M 'P 1 21/c 1'
_cell_angle_alpha 90.
_cell_angle_beta 95.82(4)
_cell_angle_gamma 90.
_cell_formula_units_Z 4
_cell_length_a 6.516(3)
_cell_length_b 10.596(4)
_cell_length_c 7.348(3)
_cell_measurement_reflns_used 25
_cell_measurement_temperature 297(2)
_cell_measurement_theta_max 15
_cell_measurement_theta_min 10
_cell_volume 504.7(4)
_diffrn_ambient_temperature 293(2)
_diffrn_measurement_device 'Kuma KM4 automatic diffractometer'
_diffrn_measurement_method '\w/2\q scans'
_diffrn_radiation_monochromator graphite
_diffrn_radiation_source 'fine-focus sealed tube'
_diffrn_radiation_type MoK\a
_diffrn_radiation_wavelength 0.71073
_diffrn_reflns_av_R_equivalents 0.0151
_diffrn_reflns_av_sigmaI/netI 0.0195
_diffrn_reflns_limit_h_max 1
_diffrn_reflns_limit_h_min -9
_diffrn_reflns_limit_k_max 14
_diffrn_reflns_limit_k_min 0
_diffrn_reflns_limit_l_max 10
_diffrn_reflns_limit_l_min -10
_diffrn_reflns_number 1543
_diffrn_reflns_theta_max 30
_diffrn_reflns_theta_min 2
_diffrn_standards_decay_% 1
_diffrn_standards_interval_count 100
_diffrn_standards_number 3
_exptl_absorpt_coefficient_mu 0.476
_exptl_absorpt_correction_type none
_exptl_crystal_colour colorless
_exptl_crystal_density_diffrn 1.921(2)
_exptl_crystal_density_meas 1.90
_exptl_crystal_density_method 'flotation in CCl~4~/1,2-dibromethane at room temperature'
_exptl_crystal_description columns
_exptl_crystal_F_000 296
_exptl_crystal_size_max 0.4
_exptl_crystal_size_mid 0.2
_exptl_crystal_size_min 0.2
_refine_diff_density_max 0.43
_refine_diff_density_min -0.32
_refine_ls_extinction_coef 0.027(4)
_refine_ls_extinction_method SHELXL
_refine_ls_goodness_of_fit_all 1.076
_refine_ls_goodness_of_fit_obs 1.101
_refine_ls_hydrogen_treatment refall
_refine_ls_matrix_type full
_refine_ls_number_parameters 99
_refine_ls_number_reflns 1376
_refine_ls_number_restraints 0
_refine_ls_restrained_S_all 1.065
_refine_ls_restrained_S_obs 1.101
_refine_ls_R_factor_all 0.0330
_refine_ls_R_factor_obs 0.0240
_refine_ls_shift/esd_max 0.148
_refine_ls_shift/esd_mean 0.012
_refine_ls_structure_factor_coef Fsqd
_refine_ls_weighting_details 'w=1/[\s^2^(Fo^2^)+(0.0420P)^2^+0.1800P] where P=(Fo^2^+2Fc^2^)/3'
_refine_ls_weighting_scheme calc
_refine_ls_wR_factor_all 0.0740
_refine_ls_wR_factor_obs 0.0702
_reflns_number_observed 1216
_reflns_number_total 1427
_reflns_observed_criterion >2sigma(I)
_cod_data_source_file mu1260.cif
_cod_data_source_block V
_cod_depositor_comments
;
The following automatic conversions were performed:

'_refine_ls_weighting_scheme' value 'calc
w=1/[\s^2^(Fo^2^)+(0.0420P)^2^+0.1800P] where P=(Fo^2^+2Fc^2^)/3' was
changed to 'calc'. New tag '_refine_ls_weighting_details' was
created. The value of the new tag was set to
'w=1/[\s^2^(Fo^2^)+(0.0420P)^2^+0.1800P] where P=(Fo^2^+2Fc^2^)/3'.

Automatic conversion script
Id: cif_fix_values 3143 2015-03-26 13:38:13Z robertas 
;
_cod_original_sg_symbol_H-M 'P 21/c'
_cod_database_code 2005884

loop_
_symmetry_equiv_pos_as_xyz
'x, y, z'
'-x, y+1/2, -z+1/2'
'-x, -y, -z'
'x, -y-1/2, z-1/2'

loop_
_atom_site_aniso_label
_atom_site_aniso_U_11
_atom_site_aniso_U_22
_atom_site_aniso_U_33
_atom_site_aniso_U_12
_atom_site_aniso_U_13
_atom_site_aniso_U_23
P 0.0140(2) 0.0116(2) 0.0115(2) 0.00082(9) -0.00136(10) 0.00056(9)
O1 0.0195(4) 0.0189(4) 0.0127(4) 0.0026(3) -0.0002(3) -0.0017(3)
O2 0.0175(4) 0.0149(4) 0.0163(4) 0.0023(3) -0.0033(3) 0.0015(3)
O3 0.0265(5) 0.0122(4) 0.0149(4) 0.0003(3) -0.0027(4) -0.0004(3)
O4 0.0270(5) 0.0215(5) 0.0256(5) 0.0045(4) -0.0077(4) -0.0011(4)
O5 0.0210(5) 0.0284(5) 0.0270(5) 0.0011(4) -0.0052(4) -0.0065(4)
C1 0.0130(5) 0.0216(6) 0.0181(5) -0.0001(4) 0.0028(4) 0.0021(4)
C2 0.0156(5) 0.0227(6) 0.0163(5) 0.0001(5) -0.0003(4) 0.0048(4)
Li 0.0208(10) 0.0167(10) 0.0207(10) -0.0007(8) -0.0018(8) -0.0009(8)

loop_
_atom_site_label
_atom_site_occupancy
_atom_site_fract_x
_atom_site_fract_y
_atom_site_fract_z
_atom_site_U_iso_or_equiv
_atom_site_thermal_displace_type
_atom_site_calc_flag
_atom_site_type_symbol
P 1 0.13626(5) 0.58505(3) 0.23907(4) 0.01255(11) Uani d P
O1 1 0.13106(14) 0.61267(9) 0.43882(12) 0.0172(2) Uani d O
O2 1 -0.02787(14) 0.64799(8) 0.11059(12) 0.0166(2) Uani d O
O3 1 0.1198(2) 0.43672(9) 0.21676(13) 0.0182(2) Uani d O
O4 1 0.6113(2) 0.47388(10) 0.2912(2) 0.0254(2) Uani d O
O5 1 0.6475(2) 0.66681(10) 0.41280(15) 0.0260(3) Uani d O
C1 1 0.5616(2) 0.59389(12) 0.3027(2) 0.0175(3) Uani d C
C2 1 0.3835(2) 0.63167(13) 0.1686(2) 0.0183(3) Uani d C
Li 1 0.0961(4) 0.3234(2) 0.4333(3) 0.0197(5) Uani d Li
H3 1 0.0951(38) 0.4118(23) 0.1229(36) 0.049(7) Uiso d H
H4 1 0.6879(42) 0.4510(22) 0.3716(37) 0.049(7) Uiso d H
H21 1 0.3883(34) 0.5967(19) 0.0480(31) 0.037(6) Uiso d H
H22 1 0.3797(29) 0.7230(19) 0.1584(25) 0.027(5) Uiso d H

loop_
_atom_type_symbol
_atom_type_description
_atom_type_scat_dispersion_real
_atom_type_scat_dispersion_imag
_atom_type_scat_source
C C 0.0033 0.0016 'International Tables Vol C Tables 4.2.6.8 and 6.1.1.4'
H H 0.0000 0.0000 'International Tables Vol C Tables 4.2.6.8 and 6.1.1.4'
Li Li -0.0003 0.0001 'International Tables Vol C Tables 4.2.6.8 and 6.1.1.4'
O O 0.0106 0.0060 'International Tables Vol C Tables 4.2.6.8 and 6.1.1.4'
P P 0.1023 0.0942 'International Tables Vol C Tables 4.2.6.8 and 6.1.1.4'

loop_
_geom_angle_atom_site_label_1
_geom_angle_atom_site_label_2
_geom_angle_atom_site_label_3
_geom_angle_site_symmetry_1
_geom_angle_site_symmetry_3
_geom_angle
_geom_angle_publ_flag
O1 P O2 . . 116.20(10) no
O1 P O3 . . 106.70(10) no
O2 P O3 . . 109.70(10) no
O1 P C2 . . 109.60(10) no
O2 P C2 . . 107.20(10) no
O3 P C2 . . 107.10(10) no
C1 C2 P . . 113.00(10) no
O5 C1 C2 . . 122.8(2) no
O4 C1 C2 . . 113.3(2) no
O5 C1 O4 . . 123.9(2) no
P O1 Li . 3_566 129.17(9) ?
P O2 Li . 2 131.84(9) ?
P O3 Li . . 121.38(9) ?
P O3 O2 . 3_565 116.68(5) ?
Li O3 O2 . 3_565 120.02(8) ?
P O3 H3 . . 117.1(19) ?
Li O3 H3 . . 119.8(19) ?
O2 O3 H3 3_565 . 1.0(19) ?
C1 O4 O1 . 3_666 115.51(9) ?
C1 O4 H4 . . 113.5(18) ?
O1 O4 H4 3_666 . 2.1(18) ?
C1 O5 Li . 3_666 137.83(12) ?
C1 C2 H21 . . 114.0(13) ?
P C2 H21 . . 105.7(13) ?
C1 C2 H22 . . 109.2(11) ?
P C2 H22 . . 106.1(11) ?
H21 C2 H22 . . 108.4(16) ?
O5 Li O2 3_666 2_545 108.80(12) ?
O5 Li O1 3_666 3_566 110.71(12) ?
O2 Li O1 2_545 3_566 103.96(12) ?
O5 Li O3 3_666 . 107.53(12) ?
O2 Li O3 2_545 . 118.52(12) ?
O1 Li O3 3_566 . 107.21(12) ?

loop_
_geom_bond_atom_site_label_1
_geom_bond_atom_site_label_2
_geom_bond_site_symmetry_2
_geom_bond_distance
_geom_bond_publ_flag
P O1 . 1.500(2) no
P O2 . 1.508(2) no
P O3 . 1.583(2) no
P C2 . 1.810(2) no
C1 C2 . 1.499(2) no
O4 C1 . 1.317(2) no
O5 C1 . 1.214(2) no
Li O1 3_566 1.954(3) yes
Li O2 2_545 1.930(2) yes
Li O3 . 2.012(3) yes
Li O5 3_666 1.923(3) yes
O2 Li 2 1.930(2) no
O1 Li 3_566 1.954(3) no
O3 O2 3_565 2.580(2) ?
O3 H3 . 0.74(3) ?
O4 O1 3_666 2.630(2) ?
O4 H4 . 0.77(3) ?
O5 Li 3_666 1.923(3) no
C2 H21 . 0.96(2) ?
C2 H22 . 0.97(2) ?

loop_
_geom_torsion_atom_site_label_1
_geom_torsion_atom_site_label_2
_geom_torsion_atom_site_label_3
_geom_torsion_atom_site_label_4
_geom_torsion
_geom_torsion_publ_flag
O1 P C2 C1 43.4(2) no
O2 P C2 C1 170.30(10) no
O3 P C2 C1 -71.9(2) no
O4 C1 C2 P 78.5(2) no
O5 C1 C2 P -100.0(2) no
